data_7100104
loop_
_publ_author_name
'R. Winpenny'
'Andrei S. Batsanov'
'Finn Krebs Larsen'
'Chris Muryn'
'Jacob Overgaard'
'S.J. Teat'
'Grigore A. Timco'

_publ_section_title
;
Influencing The Nuclearity and Constitution of
Heterometallic Rings Via Templates
;
_journal_name_full 'Chemical Communications'
_journal_paper_doi 10.1039/b504912a
_journal_year 2005
_chemical_formula_sum 'C108 H194 Cr9 F12 N Ni O37'
_chemical_formula_weight 2853.35
_space_group_IT_number 5
_symmetry_cell_setting monoclinic
_symmetry_space_group_name_Hall 'C 2y'
_symmetry_space_group_name_H-M 'C 1 2 1'
_cell_angle_alpha 90.000(10)
_cell_angle_beta 112.940(10)
_cell_angle_gamma 90.000(10)
_cell_formula_units_Z 4
_cell_length_a 31.133(5)
_cell_length_b 17.213(5)
_cell_length_c 32.873(5)
_cell_measurement_temperature 293(2)
_cell_volume 16223(6)
_diffrn_ambient_temperature 293(2)
_exptl_crystal_density_diffrn 1.168
_cod_original_sg_symbol_H-M 'C 2'
_cod_database_code 7100104

loop_
_symmetry_equiv_pos_as_xyz
'x, y, z'
'-x, y, -z'
'x+1/2, y+1/2, z'
'-x+1/2, y+1/2, -z'

loop_
_atom_site_label
_atom_site_type_symbol
_atom_site_fract_x
_atom_site_fract_y
_atom_site_fract_z
_atom_site_U_iso_or_equiv
_atom_site_adp_type
_atom_site_occupancy
_atom_site_symmetry_multiplicity
_atom_site_calc_flag
_atom_site_refinement_flags
_atom_site_disorder_assembly
_atom_site_disorder_group
Cr1 Cr 0.00359(6) 0.59505(17) 0.26208(6) 0.0220(4) Uani 1 1 d . . .
Cr2 Cr 0.11328(7) 0.56728(18) 0.33429(7) 0.0302(5) Uani 1 1 d . . .
Cr3 Cr 0.18600(8) 0.41344(19) 0.37013(9) 0.0390(6) Uani 1 1 d . . .
Cr4 Cr 0.17763(8) 0.21700(18) 0.36267(8) 0.0348(5) Uani 1 1 d . . .
Cr5 Cr 0.09528(6) 0.09143(17) 0.29882(6) 0.0186(4) Uani 1 1 d . . .
Ni6 Ni 0.00122(6) 0.04467(16) 0.23393(6) 0.0306(4) Uani 1 1 d . . .
Cr7 Cr -0.10863(6) 0.07459(17) 0.16269(7) 0.0249(4) Uani 1 1 d . . .
Cr8 Cr -0.18272(8) 0.22722(19) 0.13628(9) 0.0404(6) Uani 1 1 d . . .
Cr9 Cr -0.17506(7) 0.42328(18) 0.14019(8) 0.0324(5) Uani 1 1 d . . .
Cr10 Cr -0.09089(6) 0.54846(17) 0.19983(6) 0.0204(4) Uani 1 1 d . . .
F1 F 0.0504(2) 0.5355(5) 0.3066(2) 0.0279(15) Uani 1 1 d . . .
F2 F 0.1339(2) 0.4665(5) 0.3264(2) 0.0277(16) Uani 1 1 d . . .
F3 F 0.1515(2) 0.3194(5) 0.3612(2) 0.0291(16) Uani 1 1 d . . .
F4 F 0.1283(2) 0.1917(4) 0.3087(3) 0.0272(16) Uani 1 1 d . . .
F5 F 0.0364(2) 0.1439(5) 0.2634(2) 0.0260(15) Uani 1 1 d . . .
F6 F 0.0553(3) 0.0022(5) 0.2838(3) 0.0338(18) Uani 1 1 d . . .
F7 F -0.0458(2) 0.1086(5) 0.1893(3) 0.0279(16) Uani 1 1 d . . .
F8 F -0.1284(2) 0.1782(4) 0.1737(2) 0.0235(15) Uani 1 1 d . . .
F9 F -0.1475(2) 0.3235(5) 0.1411(2) 0.0277(15) Uani 1 1 d . . .
F10 F -0.1223(2) 0.4516(5) 0.1923(2) 0.0250(15) Uani 1 1 d . . .
F11 F -0.0304(2) 0.5035(4) 0.2349(3) 0.0270(16) Uani 1 1 d . . .
F12 F -0.0504(2) 0.6390(4) 0.2147(2) 0.0255(15) Uani 1 1 d . . .
O1 O 0.0401(3) 0.5962(7) 0.2249(3) 0.031(2) Uani 1 1 d . . .
O2 O 0.1133(3) 0.6004(6) 0.2771(3) 0.035(2) Uani 1 1 d . . .
O3 O 0.0297(3) 0.6964(5) 0.2860(4) 0.037(2) Uani 1 1 d . . .
O4 O 0.0938(3) 0.6694(7) 0.3441(4) 0.043(3) Uani 1 1 d . . .
O5 O 0.1125(4) 0.5379(7) 0.3912(3) 0.042(2) Uani 1 1 d . . .
O6 O 0.1642(5) 0.4409(6) 0.4163(4) 0.064(4) Uani 1 1 d . . .
O7 O 0.1763(4) 0.6075(7) 0.3607(4) 0.043(3) Uani 1 1 d . . .
O8 O 0.2238(3) 0.5070(8) 0.3783(6) 0.070(5) Uani 1 1 d . . .
O9 O 0.2078(5) 0.3860(8) 0.3255(6) 0.073(5) Uani 1 1 d . . .
O10 O 0.2133(3) 0.2571(6) 0.3294(4) 0.041(2) Uani 1 1 d . . .
O11 O 0.2397(5) 0.3684(8) 0.4171(6) 0.101(7) Uani 1 1 d . . .
O12 O 0.2285(4) 0.2417(7) 0.4184(4) 0.061(4) Uani 1 1 d . . .
O13 O 0.1448(4) 0.1783(7) 0.3972(3) 0.045(3) Uani 1 1 d . . .
O14 O 0.0838(3) 0.1068(7) 0.3531(3) 0.038(2) Uani 1 1 d . . .
O15 O 0.2090(4) 0.1205(7) 0.3661(4) 0.0422(15) Uiso 1 1 d . . .
O16 O 0.1519(4) 0.0325(7) 0.3328(3) 0.0422(15) Uiso 1 1 d . . .
O17 O 0.1089(3) 0.0760(6) 0.2462(3) 0.034(2) Uani 1 1 d . . .
O18 O 0.0382(3) 0.0396(6) 0.1968(3) 0.033(2) Uani 1 1 d . . .
O19 O -0.0358(3) 0.0483(6) 0.2706(3) 0.034(2) Uani 1 1 d . . .
O20 O -0.1089(3) 0.0396(7) 0.2184(3) 0.035(2) Uani 1 1 d . . .
O21 O -0.0261(3) -0.0554(6) 0.2084(4) 0.040(2) Uani 1 1 d . . .
O22 O -0.0910(3) -0.0262(6) 0.1488(3) 0.035(2) Uani 1 1 d . . .
O23 O -0.1134(4) 0.1121(7) 0.1043(3) 0.041(2) Uani 1 1 d . . .
O24 O -0.1718(5) 0.1966(8) 0.0849(4) 0.057(3) Uani 1 1 d . . .
O25 O -0.1741(3) 0.0386(7) 0.1367(4) 0.041(3) Uani 1 1 d . . .
O26 O -0.2204(4) 0.1359(8) 0.1339(6) 0.070(4) Uani 1 1 d . . .
O27 O -0.1969(4) 0.2603(6) 0.1874(5) 0.051(3) Uani 1 1 d . . .
O28 O -0.2066(3) 0.3875(6) 0.1772(4) 0.044(3) Uani 1 1 d . . .
O29 O -0.2409(4) 0.2753(7) 0.0957(6) 0.080(5) Uani 1 1 d . . .
O30 O -0.2280(4) 0.3993(6) 0.0856(4) 0.062(4) Uani 1 1 d . . .
O31 O -0.1439(4) 0.4652(7) 0.1028(3) 0.045(3) Uani 1 1 d . . .
O32 O -0.0823(3) 0.5340(7) 0.1443(3) 0.036(2) Uani 1 1 d . . .
O33 O -0.2049(3) 0.5257(5) 0.1408(4) 0.043(3) Uani 1 1 d . . .
O34 O -0.1473(3) 0.6096(5) 0.1681(3) 0.0290(19) Uani 1 1 d . . .
O35 O -0.1029(3) 0.5674(6) 0.2542(3) 0.031(2) Uani 1 1 d . . .
O36 O -0.0310(3) 0.6002(6) 0.3005(3) 0.032(2) Uani 1 1 d . . .
N1 N 0.0215(8) 0.2910(9) 0.2325(6) 0.079(6) Uani 1 1 d . . .
H1 H 0.0287 0.2419 0.2432 0.095 Uiso 1 1 calc R . .
C1 C 0.0839(5) 0.6034(9) 0.2373(4) 0.035(3) Uiso 1 1 d . . .
C2 C 0.1030(4) 0.6234(8) 0.2030(4) 0.047(4) Uiso 1 1 d D . .
C3 C 0.0718(7) 0.5896(14) 0.1586(6) 0.113(6) Uiso 1 1 d D . .
H3A H 0.0840 0.6027 0.1369 0.170 Uiso 1 1 calc R . .
H3B H 0.0409 0.6105 0.1500 0.170 Uiso 1 1 calc R . .
H3C H 0.0706 0.5341 0.1610 0.170 Uiso 1 1 calc R . .
C4 C 0.1041(8) 0.7113(8) 0.1993(8) 0.113(6) Uiso 1 1 d D . .
H4A H 0.1155 0.7251 0.1770 0.170 Uiso 1 1 calc R . .
H4B H 0.1244 0.7327 0.2272 0.170 Uiso 1 1 calc R . .
H4C H 0.0732 0.7318 0.1915 0.170 Uiso 1 1 calc R . .
C5 C 0.1520(5) 0.5915(14) 0.2163(8) 0.113(6) Uiso 1 1 d D . .
H5A H 0.1635 0.6039 0.1938 0.170 Uiso 1 1 calc R . .
H5B H 0.1515 0.5362 0.2195 0.170 Uiso 1 1 calc R . .
H5C H 0.1720 0.6144 0.2438 0.170 Uiso 1 1 calc R . .
C6 C 0.0632(5) 0.7154(10) 0.3198(5) 0.039(3) Uiso 1 1 d . . .
C7 C 0.0706(3) 0.8019(7) 0.3292(3) 0.050(4) Uiso 1 1 d D . .
C8 C 0.0241(3) 0.8421(10) 0.3185(4) 0.052(2) Uiso 1 1 d D . .
H8A H 0.0291 0.8967 0.3243 0.079 Uiso 1 1 calc R . .
H8B H 0.0090 0.8207 0.3365 0.079 Uiso 1 1 calc R . .
H8C H 0.0047 0.8342 0.2879 0.079 Uiso 1 1 calc R . .
C9 C 0.0938(4) 0.8330(10) 0.2996(4) 0.052(2) Uiso 1 1 d D . .
H9A H 0.0990 0.8878 0.3045 0.079 Uiso 1 1 calc R . .
H9B H 0.0739 0.8239 0.2693 0.079 Uiso 1 1 calc R . .
H9C H 0.1231 0.8071 0.3064 0.079 Uiso 1 1 calc R . .
C10 C 0.1019(4) 0.8161(10) 0.3772(3) 0.052(2) Uiso 1 1 d D . .
H10A H 0.1063 0.8709 0.3824 0.079 Uiso 1 1 calc R . .
H10B H 0.1316 0.7916 0.3837 0.079 Uiso 1 1 calc R . .
H10C H 0.0877 0.7947 0.3959 0.079 Uiso 1 1 calc R . .
C11 C 0.1332(6) 0.4876(11) 0.4186(6) 0.048(4) Uiso 1 1 d . . .
C12 C 0.1219(6) 0.4781(10) 0.4604(5) 0.056(4) Uiso 1 1 d D . .
C13 C 0.0692(6) 0.475(2) 0.4451(12) 0.198(12) Uiso 1 1 d D . .
H13A H 0.0573 0.4320 0.4252 0.297 Uiso 1 1 calc R . .
H13B H 0.0560 0.5224 0.4301 0.297 Uiso 1 1 calc R . .
H13C H 0.0611 0.4685 0.4702 0.297 Uiso 1 1 calc R . .
C14 C 0.1402(12) 0.5520(14) 0.4863(13) 0.198(12) Uiso 1 1 d D . .
H14A H 0.1264 0.5961 0.4680 0.297 Uiso 1 1 calc R . .
H14B H 0.1735 0.5542 0.4955 0.297 Uiso 1 1 calc R . .
H14C H 0.1324 0.5527 0.5118 0.297 Uiso 1 1 calc R . .
C15 C 0.1434(12) 0.4081(15) 0.4891(13) 0.198(12) Uiso 1 1 d D . .
H15A H 0.1308 0.3614 0.4729 0.297 Uiso 1 1 calc R . .
H15B H 0.1364 0.4097 0.5151 0.297 Uiso 1 1 calc R . .
H15C H 0.1766 0.4090 0.4976 0.297 Uiso 1 1 calc R . .
C16 C 0.2153(5) 0.5768(10) 0.3717(5) 0.039(3) Uiso 1 1 d . . .
C17 C 0.2568(4) 0.6301(7) 0.3804(4) 0.048(4) Uiso 1 1 d D . .
C18 C 0.2424(7) 0.7146(9) 0.3712(6) 0.073(3) Uiso 1 1 d D . .
H18A H 0.2218 0.7205 0.3408 0.110 Uiso 1 1 calc R . .
H18B H 0.2696 0.7462 0.3773 0.110 Uiso 1 1 calc R . .
H18C H 0.2266 0.7307 0.3898 0.110 Uiso 1 1 calc R . .
C19 C 0.2796(6) 0.6038(11) 0.3494(5) 0.073(3) Uiso 1 1 d D . .
H19A H 0.2577 0.6085 0.3194 0.110 Uiso 1 1 calc R . .
H19B H 0.2891 0.5505 0.3555 0.110 Uiso 1 1 calc R . .
H19C H 0.3064 0.6356 0.3539 0.110 Uiso 1 1 calc R . .
C20 C 0.2908(6) 0.6209(12) 0.4279(4) 0.073(3) Uiso 1 1 d D . .
H20A H 0.3000 0.5675 0.4334 0.110 Uiso 1 1 calc R . .
H20B H 0.2761 0.6369 0.4473 0.110 Uiso 1 1 calc R . .
H20C H 0.3178 0.6526 0.4329 0.110 Uiso 1 1 calc R . .
C21 C 0.2177(6) 0.3186(12) 0.3140(6) 0.055(4) Uiso 1 1 d . . .
C22 C 0.2332(9) 0.3148(17) 0.2766(8) 0.100(8) Uiso 1 1 d D . .
C23 C 0.2346(17) 0.387(2) 0.2504(16) 0.27(2) Uiso 1 1 d D . .
H23A H 0.2055 0.4141 0.2419 0.408 Uiso 1 1 calc R . .
H23B H 0.2396 0.3717 0.2244 0.408 Uiso 1 1 calc R . .
H23C H 0.2596 0.4200 0.2683 0.408 Uiso 1 1 calc R . .
C24 C 0.2817(11) 0.280(3) 0.2971(16) 0.27(2) Uiso 1 1 d D . .
H24A H 0.3012 0.3125 0.3208 0.408 Uiso 1 1 calc R . .
H24B H 0.2948 0.2761 0.2751 0.408 Uiso 1 1 calc R . .
H24C H 0.2799 0.2291 0.3083 0.408 Uiso 1 1 calc R . .
C25 C 0.2001(14) 0.256(2) 0.2458(16) 0.27(2) Uiso 1 1 d D . .
H25A H 0.1700 0.2790 0.2308 0.408 Uiso 1 1 calc R . .
H25B H 0.1973 0.2118 0.2626 0.408 Uiso 1 1 calc R . .
H25C H 0.2121 0.2388 0.2244 0.408 Uiso 1 1 calc R . .
C26 C 0.2485(5) 0.3038(9) 0.4355(5) 0.039(3) Uiso 1 1 d . . .
C27 C 0.2904(4) 0.2965(7) 0.4776(4) 0.055(4) Uiso 1 1 d D . .
C28 C 0.3102(7) 0.3749(8) 0.4969(7) 0.080(3) Uiso 1 1 d D . .
H28A H 0.3356 0.3676 0.5250 0.120 Uiso 1 1 calc R . .
H28B H 0.2863 0.4054 0.5009 0.120 Uiso 1 1 calc R . .
H28C H 0.3213 0.4014 0.4772 0.120 Uiso 1 1 calc R . .
C29 C 0.3280(6) 0.2484(10) 0.4709(7) 0.080(3) Uiso 1 1 d D . .
H29A H 0.3537 0.2417 0.4988 0.120 Uiso 1 1 calc R . .
H29B H 0.3384 0.2746 0.4507 0.120 Uiso 1 1 calc R . .
H29C H 0.3155 0.1985 0.4591 0.120 Uiso 1 1 calc R . .
C30 C 0.2735(7) 0.2544(10) 0.5093(6) 0.080(3) Uiso 1 1 d D . .
H30A H 0.2989 0.2483 0.5373 0.120 Uiso 1 1 calc R . .
H30B H 0.2616 0.2042 0.4974 0.120 Uiso 1 1 calc R . .
H30C H 0.2491 0.2841 0.5130 0.120 Uiso 1 1 calc R . .
C31 C 0.1087(5) 0.1368(10) 0.3893(5) 0.036(3) Uiso 1 1 d . . .
C32 C 0.0957(5) 0.1151(9) 0.4290(5) 0.055(4) Uiso 1 1 d D . .
C33 C 0.0981(9) 0.1845(12) 0.4583(9) 0.132(7) Uiso 1 1 d D . .
H33A H 0.1297 0.2030 0.4714 0.198 Uiso 1 1 calc R . .
H33B H 0.0879 0.1692 0.4812 0.198 Uiso 1 1 calc R . .
H33C H 0.0783 0.2251 0.4409 0.198 Uiso 1 1 calc R . .
C34 C 0.1335(7) 0.0572(13) 0.4545(9) 0.132(7) Uiso 1 1 d D . .
H34A H 0.1636 0.0801 0.4613 0.198 Uiso 1 1 calc R . .
H34B H 0.1305 0.0113 0.4370 0.198 Uiso 1 1 calc R . .
H34C H 0.1302 0.0435 0.4815 0.198 Uiso 1 1 calc R . .
C35 C 0.0483(6) 0.0766(15) 0.4153(9) 0.132(7) Uiso 1 1 d D . .
H35A H 0.0460 0.0347 0.3953 0.198 Uiso 1 1 calc R . .
H35B H 0.0243 0.1141 0.4010 0.198 Uiso 1 1 calc R . .
H35C H 0.0445 0.0567 0.4410 0.198 Uiso 1 1 calc R . .
C36 C 0.1921(5) 0.0511(11) 0.3509(5) 0.0422(15) Uiso 1 1 d . . .
C37 C 0.2300(4) -0.0127(8) 0.3667(4) 0.045(3) Uiso 1 1 d D . .
C38 C 0.2789(6) 0.0173(16) 0.3760(7) 0.106(5) Uiso 1 1 d D . .
H38A H 0.2881 0.0527 0.4005 0.159 Uiso 1 1 calc R . .
H38B H 0.2791 0.0437 0.3504 0.159 Uiso 1 1 calc R . .
H38C H 0.3003 -0.0256 0.3831 0.159 Uiso 1 1 calc R . .
C39 C 0.2295(9) -0.0509(15) 0.4082(6) 0.106(5) Uiso 1 1 d D . .
H39A H 0.1991 -0.0720 0.4022 0.159 Uiso 1 1 calc R . .
H39B H 0.2369 -0.0129 0.4313 0.159 Uiso 1 1 calc R . .
H39C H 0.2522 -0.0919 0.4173 0.159 Uiso 1 1 calc R . .
C40 C 0.2166(9) -0.0725(14) 0.3298(6) 0.106(5) Uiso 1 1 d D . .
H40A H 0.1858 -0.0917 0.3240 0.159 Uiso 1 1 calc R . .
H40B H 0.2384 -0.1148 0.3385 0.159 Uiso 1 1 calc R . .
H40C H 0.2172 -0.0488 0.3036 0.159 Uiso 1 1 calc R . .
C41 C 0.0810(5) 0.0483(10) 0.2093(5) 0.038(3) Uiso 1 1 d . . .
C42 C 0.1040(5) 0.0151(9) 0.1783(5) 0.066(5) Uiso 1 1 d D . .
C43 C 0.1528(6) 0.0483(14) 0.1923(7) 0.110(5) Uiso 1 1 d D . .
H43A H 0.1709 0.0341 0.2224 0.165 Uiso 1 1 calc R . .
H43B H 0.1511 0.1039 0.1898 0.165 Uiso 1 1 calc R . .
H43C H 0.1673 0.0280 0.1735 0.165 Uiso 1 1 calc R . .
C44 C 0.1072(8) -0.0723(10) 0.1855(8) 0.110(5) Uiso 1 1 d D . .
H44A H 0.0765 -0.0932 0.1784 0.165 Uiso 1 1 calc R . .
H44B H 0.1263 -0.0832 0.2159 0.165 Uiso 1 1 calc R . .
H44C H 0.1208 -0.0957 0.1669 0.165 Uiso 1 1 calc R . .
C45 C 0.0766(7) 0.0321(15) 0.1297(6) 0.110(5) Uiso 1 1 d D . .
H45A H 0.0454 0.0123 0.1209 0.165 Uiso 1 1 calc R . .
H45B H 0.0915 0.0075 0.1124 0.165 Uiso 1 1 calc R . .
H45C H 0.0754 0.0872 0.1249 0.165 Uiso 1 1 calc R . .
C46 C -0.0803(4) 0.0393(9) 0.2578(4) 0.031(3) Uiso 1 1 d . . .
C47 C -0.0984(5) 0.0148(9) 0.2926(4) 0.056(4) Uiso 1 1 d D . .
C48 C -0.0635(6) 0.0295(13) 0.3394(6) 0.101(5) Uiso 1 1 d D . .
H48A H -0.0360 -0.0011 0.3449 0.152 Uiso 1 1 calc R . .
H48B H -0.0771 0.0155 0.3599 0.152 Uiso 1 1 calc R . .
H48C H -0.0552 0.0836 0.3428 0.152 Uiso 1 1 calc R . .
C49 C -0.1082(8) -0.0719(9) 0.2864(8) 0.101(5) Uiso 1 1 d D . .
H49A H -0.0796 -0.0993 0.2921 0.152 Uiso 1 1 calc R . .
H49B H -0.1296 -0.0818 0.2567 0.152 Uiso 1 1 calc R . .
H49C H -0.1217 -0.0893 0.3066 0.152 Uiso 1 1 calc R . .
C50 C -0.1434(6) 0.0578(13) 0.2850(7) 0.101(5) Uiso 1 1 d D . .
H50A H -0.1653 0.0490 0.2553 0.152 Uiso 1 1 calc R . .
H50B H -0.1372 0.1124 0.2896 0.152 Uiso 1 1 calc R . .
H50C H -0.1563 0.0391 0.3054 0.152 Uiso 1 1 calc R . .
C51 C -0.0595(4) -0.0726(9) 0.1725(4) 0.031(3) Uiso 1 1 d . . .
C52 C -0.0669(4) -0.1572(7) 0.1591(3) 0.043(3) Uiso 1 1 d D . .
C53 C -0.0205(4) -0.1988(12) 0.1725(5) 0.063(3) Uiso 1 1 d D . .
H53A H -0.0043 -0.1966 0.2040 0.094 Uiso 1 1 calc R . .
H53B H -0.0020 -0.1741 0.1587 0.094 Uiso 1 1 calc R . .
H53C H -0.0258 -0.2521 0.1632 0.094 Uiso 1 1 calc R . .
C54 C -0.0952(5) -0.1932(11) 0.1828(5) 0.063(3) Uiso 1 1 d D . .
H54A H -0.0781 -0.1896 0.2142 0.094 Uiso 1 1 calc R . .
H54B H -0.1012 -0.2468 0.1745 0.094 Uiso 1 1 calc R . .
H54C H -0.1243 -0.1660 0.1749 0.094 Uiso 1 1 calc R . .
C55 C -0.0938(5) -0.1640(11) 0.1096(3) 0.063(3) Uiso 1 1 d D . .
H55A H -0.0760 -0.1409 0.0945 0.094 Uiso 1 1 calc R . .
H55B H -0.1231 -0.1376 0.1013 0.094 Uiso 1 1 calc R . .
H55C H -0.0992 -0.2179 0.1016 0.094 Uiso 1 1 calc R . .
C56 C -0.1422(7) 0.1571(14) 0.0775(6) 0.060(5) Uiso 1 1 d . . .
C57 C -0.1580(5) 0.1463(9) 0.0270(5) 0.083(6) Uiso 1 1 d D . .
C58 C -0.1203(6) 0.1033(12) 0.0176(8) 0.094(4) Uiso 1 1 d D . .
H58A H -0.1165 0.0523 0.0302 0.141 Uiso 1 1 calc R . .
H58B H -0.0915 0.1314 0.0303 0.141 Uiso 1 1 calc R . .
H58C H -0.1292 0.0992 -0.0138 0.141 Uiso 1 1 calc R . .
C59 C -0.2033(6) 0.1006(12) 0.0081(8) 0.094(4) Uiso 1 1 d D . .
H59A H -0.2270 0.1273 0.0144 0.141 Uiso 1 1 calc R . .
H59B H -0.1986 0.0498 0.0211 0.141 Uiso 1 1 calc R . .
H59C H -0.2128 0.0958 -0.0234 0.141 Uiso 1 1 calc R . .
C60 C -0.1652(7) 0.2261(9) 0.0058(8) 0.094(4) Uiso 1 1 d D . .
H60A H -0.1885 0.2537 0.0124 0.141 Uiso 1 1 calc R . .
H60B H -0.1752 0.2207 -0.0256 0.141 Uiso 1 1 calc R . .
H60C H -0.1364 0.2545 0.0172 0.141 Uiso 1 1 calc R . .
C61 C -0.2123(5) 0.0659(10) 0.1304(5) 0.039(3) Uiso 1 1 d . A .
C62 C -0.2527(4) 0.0087(8) 0.1220(4) 0.046(4) Uiso 1 1 d D . .
C63 C -0.2784(10) 0.032(2) 0.1509(8) 0.069(4) Uiso 0.505(18) 1 d PD A 1
H63A H -0.3042 -0.0023 0.1457 0.103 Uiso 0.505(18) 1 calc PR A 1
H63B H -0.2897 0.0844 0.1439 0.103 Uiso 0.505(18) 1 calc PR A 1
H63C H -0.2575 0.0294 0.1814 0.103 Uiso 0.505(18) 1 calc PR A 1
C64 C -0.2344(12) -0.0735(12) 0.1332(10) 0.069(4) Uiso 0.505(18) 1 d PD A 1
H64A H -0.2601 -0.1087 0.1271 0.103 Uiso 0.505(18) 1 calc PR A 1
H64B H -0.2144 -0.0764 0.1640 0.103 Uiso 0.505(18) 1 calc PR A 1
H64C H -0.2171 -0.0875 0.1157 0.103 Uiso 0.505(18) 1 calc PR A 1
C65 C -0.2853(10) 0.013(2) 0.0738(5) 0.069(4) Uiso 0.505(18) 1 d PD A 1
H65A H -0.3107 -0.0223 0.0681 0.103 Uiso 0.505(18) 1 calc PR A 1
H65B H -0.2685 -0.0001 0.0556 0.103 Uiso 0.505(18) 1 calc PR A 1
H65C H -0.2973 0.0652 0.0670 0.103 Uiso 0.505(18) 1 calc PR A 1
C63A C -0.2994(8) 0.0501(18) 0.1011(9) 0.069(4) Uiso 0.495(18) 1 d PD A 2
H63D H -0.3005 0.0786 0.0757 0.103 Uiso 0.495(18) 1 calc PR A 2
H63E H -0.3032 0.0853 0.1222 0.103 Uiso 0.495(18) 1 calc PR A 2
H63F H -0.3242 0.0125 0.0924 0.103 Uiso 0.495(18) 1 calc PR A 2
C64A C -0.2493(12) -0.0527(16) 0.0901(8) 0.069(4) Uiso 0.495(18) 1 d PD A 2
H64D H -0.2497 -0.0279 0.0638 0.103 Uiso 0.495(18) 1 calc PR A 2
H64E H -0.2754 -0.0875 0.0825 0.103 Uiso 0.495(18) 1 calc PR A 2
H64F H -0.2208 -0.0813 0.1037 0.103 Uiso 0.495(18) 1 calc PR A 2
C65A C -0.2495(11) -0.0302(18) 0.1645(7) 0.069(4) Uiso 0.495(18) 1 d PD A 2
H65D H -0.2753 -0.0652 0.1583 0.103 Uiso 0.495(18) 1 calc PR A 2
H65E H -0.2504 0.0086 0.1851 0.103 Uiso 0.495(18) 1 calc PR A 2
H65F H -0.2208 -0.0587 0.1769 0.103 Uiso 0.495(18) 1 calc PR A 2
C66 C -0.2076(5) 0.3242(10) 0.1977(5) 0.044(3) Uiso 1 1 d . . .
C67 C -0.2244(4) 0.3312(8) 0.2363(4) 0.056(4) Uiso 1 1 d D . .
C68 C -0.2769(5) 0.3408(13) 0.2156(7) 0.098(4) Uiso 1 1 d D . .
H68A H -0.2845 0.3877 0.1984 0.147 Uiso 1 1 calc R . .
H68B H -0.2889 0.3437 0.2383 0.147 Uiso 1 1 calc R . .
H68C H -0.2906 0.2972 0.1968 0.147 Uiso 1 1 calc R . .
C69 C -0.2027(7) 0.4008(10) 0.2654(7) 0.098(4) Uiso 1 1 d D . .
H69A H -0.1694 0.3950 0.2782 0.147 Uiso 1 1 calc R . .
H69B H -0.2142 0.4042 0.2885 0.147 Uiso 1 1 calc R . .
H69C H -0.2107 0.4473 0.2479 0.147 Uiso 1 1 calc R . .
C70 C -0.2121(8) 0.2577(9) 0.2639(7) 0.098(4) Uiso 1 1 d D . .
H70A H -0.1789 0.2503 0.2755 0.147 Uiso 1 1 calc R . .
H70B H -0.2271 0.2140 0.2457 0.147 Uiso 1 1 calc R . .
H70C H -0.2224 0.2621 0.2877 0.147 Uiso 1 1 calc R . .
C71 C -0.2533(7) 0.3398(13) 0.0773(6) 0.062(5) Uiso 1 1 d . . .
C72 C -0.3023(8) 0.3428(16) 0.0420(8) 0.128(11) Uiso 1 1 d D . .
C73 C -0.3281(14) 0.2661(16) 0.0306(13) 0.178(10) Uiso 1 1 d D . .
H73A H -0.3587 0.2743 0.0082 0.267 Uiso 1 1 calc R . .
H73B H -0.3309 0.2449 0.0566 0.267 Uiso 1 1 calc R . .
H73C H -0.3112 0.2304 0.0200 0.267 Uiso 1 1 calc R . .
C74 C -0.3314(14) 0.4021(19) 0.0540(12) 0.178(10) Uiso 1 1 d D . .
H74A H -0.3618 0.4054 0.0307 0.267 Uiso 1 1 calc R . .
H74B H -0.3164 0.4520 0.0582 0.267 Uiso 1 1 calc R . .
H74C H -0.3344 0.3866 0.0809 0.267 Uiso 1 1 calc R . .
C75 C -0.2927(14) 0.372(2) 0.0028(12) 0.178(10) Uiso 1 1 d D . .
H75A H -0.3217 0.3787 -0.0220 0.267 Uiso 1 1 calc R . .
H75B H -0.2740 0.3343 -0.0045 0.267 Uiso 1 1 calc R . .
H75C H -0.2764 0.4203 0.0101 0.267 Uiso 1 1 calc R . .
C76 C -0.1087(5) 0.5073(10) 0.1077(5) 0.037(3) Uiso 1 1 d . . .
C77 C -0.1023(5) 0.5275(8) 0.0664(4) 0.054(4) Uiso 1 1 d D . .
C78 C -0.1238(7) 0.4692(11) 0.0294(7) 0.100(5) Uiso 1 1 d D . .
H78A H -0.1181 0.4853 0.0040 0.149 Uiso 1 1 calc R . .
H78B H -0.1568 0.4664 0.0218 0.149 Uiso 1 1 calc R . .
H78C H -0.1101 0.4190 0.0389 0.149 Uiso 1 1 calc R . .
C79 C -0.1259(7) 0.6058(10) 0.0523(8) 0.100(5) Uiso 1 1 d D . .
H79A H -0.1227 0.6224 0.0257 0.149 Uiso 1 1 calc R . .
H79B H -0.1115 0.6432 0.0752 0.149 Uiso 1 1 calc R . .
H79C H -0.1584 0.6013 0.0469 0.149 Uiso 1 1 calc R . .
C80 C -0.0506(4) 0.5350(13) 0.0770(8) 0.100(5) Uiso 1 1 d D . .
H80A H -0.0459 0.5479 0.0507 0.149 Uiso 1 1 calc R . .
H80B H -0.0354 0.4866 0.0886 0.149 Uiso 1 1 calc R . .
H80C H -0.0377 0.5752 0.0986 0.149 Uiso 1 1 calc R . .
C81 C -0.1903(5) 0.5907(10) 0.1486(5) 0.035(3) Uiso 1 1 d . . .
C82 C -0.2242(3) 0.6598(6) 0.1404(3) 0.032(3) Uiso 1 1 d D . .
C83 C -0.2735(4) 0.6292(9) 0.1260(4) 0.048(2) Uiso 1 1 d D . .
H83A H -0.2948 0.6721 0.1200 0.072 Uiso 1 1 calc R . .
H83B H -0.2760 0.5979 0.1492 0.072 Uiso 1 1 calc R . .
H83C H -0.2810 0.5984 0.0998 0.072 Uiso 1 1 calc R . .
C84 C -0.2193(5) 0.7056(9) 0.1029(4) 0.048(2) Uiso 1 1 d D . .
H84A H -0.2400 0.7495 0.0959 0.072 Uiso 1 1 calc R . .
H84B H -0.2272 0.6729 0.0773 0.072 Uiso 1 1 calc R . .
H84C H -0.1878 0.7235 0.1117 0.072 Uiso 1 1 calc R . .
C85 C -0.2129(5) 0.7121(8) 0.1803(3) 0.048(2) Uiso 1 1 d D . .
H85A H -0.2347 0.7544 0.1731 0.072 Uiso 1 1 calc R . .
H85B H -0.1818 0.7322 0.1888 0.072 Uiso 1 1 calc R . .
H85C H -0.2149 0.6828 0.2043 0.072 Uiso 1 1 calc R . .
C86 C -0.0741(4) 0.5922(9) 0.2910(4) 0.033(3) Uiso 1 1 d . . .
C87 C -0.0921(4) 0.6164(8) 0.3254(4) 0.057(4) Uiso 1 1 d D . .
C88 C -0.1388(5) 0.5812(11) 0.3193(6) 0.082(4) Uiso 1 1 d D . .
H88A H -0.1478 0.5986 0.3426 0.123 Uiso 1 1 calc R . .
H88B H -0.1364 0.5256 0.3200 0.123 Uiso 1 1 calc R . .
H88C H -0.1619 0.5973 0.2913 0.123 Uiso 1 1 calc R . .
C89 C -0.0960(6) 0.7043(8) 0.3230(7) 0.082(4) Uiso 1 1 d D . .
H89A H -0.1067 0.7227 0.3450 0.123 Uiso 1 1 calc R . .
H89B H -0.1178 0.7194 0.2942 0.123 Uiso 1 1 calc R . .
H89C H -0.0660 0.7264 0.3282 0.123 Uiso 1 1 calc R . .
C90 C -0.0557(5) 0.5924(11) 0.3698(5) 0.082(4) Uiso 1 1 d D . .
H90A H -0.0657 0.6076 0.3928 0.123 Uiso 1 1 calc R . .
H90B H -0.0266 0.6175 0.3743 0.123 Uiso 1 1 calc R . .
H90C H -0.0516 0.5371 0.3704 0.123 Uiso 1 1 calc R . .
C100 C -0.0069(9) 0.2785(15) 0.1864(8) 0.082(6) Uiso 1 1 d . . .
H100 H -0.0293 0.2370 0.1839 0.099 Uiso 1 1 calc R . .
C101 C -0.0322(6) 0.3460(11) 0.1600(5) 0.054(4) Uiso 1 1 d . . .
H10D H -0.0515 0.3708 0.1734 0.065 Uiso 1 1 calc R . .
H10E H -0.0108 0.3840 0.1567 0.065 Uiso 1 1 calc R . .
C102 C -0.0606(8) 0.3103(15) 0.1178(7) 0.082(6) Uiso 1 1 d . . .
H10F H -0.0834 0.3481 0.1002 0.099 Uiso 1 1 calc R . .
H10G H -0.0776 0.2671 0.1233 0.099 Uiso 1 1 calc R . .
C103 C -0.0335(9) 0.2805(17) 0.0904(9) 0.096(7) Uiso 1 1 d . . .
H10H H -0.0156 0.3217 0.0844 0.115 Uiso 1 1 calc R . .
H10I H -0.0543 0.2578 0.0628 0.115 Uiso 1 1 calc R . .
C104 C -0.0010(8) 0.2176(15) 0.1221(8) 0.084(6) Uiso 1 1 d . . .
H10J H -0.0205 0.1767 0.1261 0.100 Uiso 1 1 calc R . .
H10K H 0.0179 0.1947 0.1077 0.100 Uiso 1 1 calc R . .
C105 C 0.0314(9) 0.2464(17) 0.1676(8) 0.090(7) Uiso 1 1 d . . .
H10L H 0.0517 0.2877 0.1655 0.109 Uiso 1 1 calc R . .
H10M H 0.0502 0.2047 0.1856 0.109 Uiso 1 1 calc R . .
C106 C -0.0029(4) 0.3243(9) 0.2606(4) 0.033(3) Uiso 1 1 d . . .
H106 H -0.0120 0.3776 0.2505 0.040 Uiso 1 1 calc R . .
C107 C 0.0286(8) 0.3281(15) 0.3098(7) 0.075(5) Uiso 1 1 d . . .
H10N H 0.0538 0.3646 0.3144 0.090 Uiso 1 1 calc R . .
H10O H 0.0422 0.2774 0.3199 0.090 Uiso 1 1 calc R . .
C108 C -0.0019(12) 0.356(2) 0.3380(12) 0.133(12) Uiso 1 1 d . . .
H10P H 0.0159 0.3448 0.3690 0.160 Uiso 1 1 calc R . .
H10Q H -0.0065 0.4114 0.3349 0.160 Uiso 1 1 calc R . .
C109 C -0.0468(14) 0.319(3) 0.3249(13) 0.149(14) Uiso 1 1 d . . .
H10R H -0.0423 0.2658 0.3360 0.179 Uiso 1 1 calc R . .
H10S H -0.0650 0.3459 0.3386 0.179 Uiso 1 1 calc R . .
C110 C -0.0725(9) 0.3167(18) 0.2788(9) 0.094(7) Uiso 1 1 d . . .
H11A H -0.0810 0.3695 0.2684 0.113 Uiso 1 1 calc R . .
H11B H -0.1011 0.2880 0.2728 0.113 Uiso 1 1 calc R . .
C111 C -0.0463(7) 0.2799(13) 0.2529(7) 0.069(5) Uiso 1 1 d . . .
H11C H -0.0386 0.2265 0.2622 0.083 Uiso 1 1 calc R . .
H11D H -0.0660 0.2800 0.2216 0.083 Uiso 1 1 calc R . .
C112 C 0.0726(10) 0.3317(18) 0.2458(9) 0.099(8) Uiso 1 1 d . . .
H11E H 0.0872 0.3381 0.2776 0.119 Uiso 1 1 calc R . .
H11F H 0.0924 0.2984 0.2368 0.119 Uiso 1 1 calc R . .
C113 C 0.0686(8) 0.3983(14) 0.2270(8) 0.079(6) Uiso 1 1 d . . .
H11G H 0.0990 0.4180 0.2317 0.118 Uiso 1 1 calc R . .
H11H H 0.0531 0.4337 0.2394 0.118 Uiso 1 1 calc R . .
H11I H 0.0506 0.3929 0.1959 0.118 Uiso 1 1 calc R . .
O115 O -0.0400(14) 0.300(3) 0.4468(15) 0.253(18) Uiso 1 1 d D . .
C116 C -0.0625(15) 0.384(3) 0.4385(16) 0.19(2) Uiso 1 1 d D . .
H116 H -0.0486 0.4325 0.4483 0.231 Uiso 1 1 calc R . .
C117 C -0.1156(16) 0.364(2) 0.4088(14) 0.172(17) Uiso 1 1 d D . .
H117 H -0.1412 0.3969 0.3973 0.206 Uiso 1 1 calc R . .
C114 C -0.0683(15) 0.221(3) 0.4316(16) 0.21(2) Uiso 1 1 d D . .
H114 H -0.0618 0.1678 0.4365 0.255 Uiso 1 1 calc R . .
C115 C -0.1127(15) 0.272(2) 0.4044(13) 0.147(14) Uiso 1 1 d D . .
H115 H -0.1388 0.2469 0.3844 0.177 Uiso 1 1 calc R . .

loop_
_atom_site_aniso_label
_atom_site_aniso_U_11
_atom_site_aniso_U_22
_atom_site_aniso_U_33
_atom_site_aniso_U_23
_atom_site_aniso_U_13
_atom_site_aniso_U_12
Cr1 0.0168(8) 0.0134(9) 0.0293(9) 0.0035(8) 0.0020(7) 0.0011(7)
Cr2 0.0204(9) 0.0206(11) 0.0393(11) 0.0050(9) 0.0006(8) -0.0001(8)
Cr3 0.0247(10) 0.0173(11) 0.0522(14) 0.0022(10) -0.0098(9) 0.0024(8)
Cr4 0.0307(11) 0.0159(11) 0.0391(12) 0.0017(9) -0.0066(9) 0.0036(9)
Cr5 0.0152(7) 0.0117(9) 0.0242(8) 0.0017(7) 0.0027(6) 0.0033(7)
Ni6 0.0258(7) 0.0205(9) 0.0391(9) -0.0001(7) 0.0056(6) -0.0006(7)
Cr7 0.0233(9) 0.0115(9) 0.0324(10) 0.0002(8) 0.0028(7) 0.0022(7)
Cr8 0.0242(10) 0.0119(11) 0.0602(15) -0.0028(10) -0.0107(9) 0.0016(8)
Cr9 0.0278(10) 0.0129(11) 0.0381(12) -0.0010(9) -0.0072(8) 0.0009(8)
Cr10 0.0167(8) 0.0128(9) 0.0268(9) 0.0000(8) 0.0032(7) 0.0012(7)
F1 0.027(3) 0.019(4) 0.031(4) 0.002(3) 0.003(3) 0.000(3)
F2 0.030(4) 0.020(4) 0.037(4) 0.001(3) 0.017(3) -0.001(3)
F3 0.022(3) 0.023(4) 0.030(4) 0.002(3) -0.003(3) -0.001(3)
F4 0.026(3) 0.009(3) 0.041(4) -0.002(3) 0.007(3) -0.001(3)
F5 0.022(3) 0.018(4) 0.033(4) 0.002(3) 0.006(3) -0.001(3)
F6 0.033(4) 0.026(4) 0.039(4) 0.009(4) 0.011(3) 0.008(3)
F7 0.015(3) 0.018(4) 0.045(4) 0.003(3) 0.005(3) 0.002(3)
F8 0.015(3) 0.015(3) 0.031(4) 0.003(3) -0.001(3) -0.001(3)
F9 0.032(4) 0.008(3) 0.033(4) -0.002(3) 0.001(3) 0.001(3)
F10 0.017(3) 0.027(4) 0.025(3) 0.002(3) 0.002(3) 0.002(3)
F11 0.018(3) 0.009(3) 0.049(4) 0.000(3) 0.008(3) 0.001(2)
F12 0.023(3) 0.013(4) 0.038(4) 0.004(3) 0.009(3) 0.004(3)
O1 0.025(4) 0.037(6) 0.028(4) -0.005(4) 0.007(3) -0.007(4)
O2 0.028(4) 0.027(5) 0.050(5) 0.015(4) 0.016(4) 0.002(4)
O3 0.029(4) 0.007(4) 0.057(6) 0.002(4) -0.003(4) -0.004(3)
O4 0.028(5) 0.022(5) 0.055(6) 0.001(5) -0.008(4) 0.010(4)
O5 0.047(6) 0.037(6) 0.033(5) -0.006(5) 0.004(4) 0.006(5)
O6 0.124(11) 0.013(5) 0.033(5) 0.001(4) 0.007(6) 0.025(6)
O7 0.035(5) 0.023(6) 0.056(6) 0.002(5) 0.002(5) -0.007(4)
O8 0.015(4) 0.026(6) 0.134(12) 0.012(7) -0.009(6) 0.002(4)
O9 0.067(8) 0.034(7) 0.147(14) 0.026(8) 0.073(9) 0.014(6)
O10 0.030(5) 0.026(5) 0.063(7) -0.006(5) 0.014(5) -0.002(4)
O11 0.076(9) 0.016(6) 0.114(12) -0.002(7) -0.067(9) -0.007(6)
O12 0.062(7) 0.026(6) 0.049(7) -0.006(5) -0.027(5) 0.007(5)
O13 0.061(7) 0.021(5) 0.039(6) -0.002(5) 0.006(5) -0.018(5)
O14 0.033(5) 0.041(7) 0.033(5) 0.002(5) 0.007(4) -0.012(5)
O17 0.033(4) 0.026(5) 0.044(5) -0.007(4) 0.014(4) -0.006(4)
O18 0.029(4) 0.027(5) 0.035(5) -0.007(4) 0.004(4) -0.004(4)
O19 0.035(5) 0.029(5) 0.031(4) 0.012(4) 0.005(4) 0.000(4)
O20 0.019(4) 0.037(6) 0.046(5) 0.012(5) 0.009(4) 0.005(4)
O21 0.023(4) 0.028(6) 0.049(6) 0.000(5) -0.007(4) 0.002(4)
O22 0.037(5) 0.020(5) 0.043(5) -0.013(4) 0.009(4) 0.001(4)
O23 0.046(6) 0.037(6) 0.032(5) 0.002(4) 0.006(4) -0.003(5)
O24 0.067(7) 0.045(8) 0.033(5) -0.005(5) -0.009(5) 0.002(6)
O25 0.024(4) 0.021(5) 0.054(6) 0.000(5) -0.009(4) 0.010(4)
O26 0.039(6) 0.025(6) 0.113(11) -0.003(7) -0.006(6) -0.001(5)
O27 0.041(6) 0.018(5) 0.105(9) -0.005(5) 0.040(6) -0.005(4)
O28 0.025(5) 0.022(5) 0.075(7) -0.015(5) 0.010(5) -0.006(4)
O29 0.037(6) 0.019(6) 0.124(12) -0.002(7) -0.034(7) 0.004(5)
O30 0.056(7) 0.011(5) 0.066(7) 0.005(5) -0.033(6) -0.004(5)
O31 0.056(6) 0.036(6) 0.023(5) 0.010(5) -0.006(4) 0.002(5)
O32 0.036(5) 0.044(7) 0.022(4) -0.003(4) 0.006(4) 0.004(5)
O33 0.024(4) 0.011(4) 0.060(6) -0.004(4) -0.021(4) 0.000(3)
O34 0.016(3) 0.002(3) 0.051(5) -0.003(3) -0.007(3) 0.002(3)
O35 0.023(4) 0.029(5) 0.039(5) -0.004(4) 0.012(4) 0.000(4)
O36 0.027(4) 0.032(5) 0.029(4) -0.004(4) 0.002(3) 0.003(4)
N1 0.147(17) 0.030(7) 0.079(11) 0.021(7) 0.065(12) 0.032(9)

loop_
_geom_bond_atom_site_label_1
_geom_bond_atom_site_label_2
_geom_bond_distance
_geom_bond_site_symmetry_2
_geom_bond_publ_flag
Cr1 F1 1.912(7) . ?
Cr1 F11 1.914(8) . ?
Cr1 F12 1.944(7) . ?
Cr1 O36 1.955(9) . ?
Cr1 O3 1.955(9) . ?
Cr1 O1 1.967(8) . ?
Cr1 Cr10 2.965(3) . ?
Cr2 F1 1.889(7) . ?
Cr2 F2 1.902(8) . ?
Cr2 O4 1.927(11) . ?
Cr2 O7 1.938(10) . ?
Cr2 O5 1.947(11) . ?
Cr2 O2 1.966(9) . ?
Cr3 F3 1.901(8) . ?
Cr3 O9 1.901(15) . ?
Cr3 F2 1.926(8) . ?
Cr3 O11 1.942(12) . ?
Cr3 O6 1.947(14) . ?
Cr3 O8 1.950(12) . ?
Cr4 F4 1.890(8) . ?
Cr4 O15 1.909(12) . ?
Cr4 O13 1.921(11) . ?
Cr4 F3 1.934(9) . ?
Cr4 O12 1.945(11) . ?
Cr4 O10 1.965(11) . ?
Cr5 F6 1.917(9) . ?
Cr5 O17 1.954(9) . ?
Cr5 O16 1.961(11) . ?
Cr5 F5 1.966(7) . ?
Cr5 F4 1.969(7) . ?
Cr5 O14 1.971(10) . ?
Cr5 Ni6 2.984(2) . ?
Ni6 F7 1.958(7) . ?
Ni6 O21 1.959(11) . ?
Ni6 O19 1.968(9) . ?
Ni6 F6 1.976(8) . ?
Ni6 O18 1.978(9) . ?
Ni6 F5 2.056(8) . ?
Cr7 F7 1.898(7) . ?
Cr7 O22 1.928(10) . ?
Cr7 O20 1.930(10) . ?
Cr7 F8 1.965(8) . ?
Cr7 O23 1.975(10) . ?
Cr7 O25 1.978(10) . ?
Cr8 F8 1.860(7) . ?
Cr8 O24 1.920(13) . ?
Cr8 O26 1.944(13) . ?
Cr8 F9 1.959(8) . ?
Cr8 O29 1.966(11) . ?
Cr8 O27 1.981(13) . ?
Cr9 F9 1.914(8) . ?
Cr9 F10 1.918(7) . ?
Cr9 O28 1.936(12) . ?
Cr9 O30 1.950(10) . ?
Cr9 O31 1.975(12) . ?
Cr9 O33 1.996(10) . ?
Cr10 F10 1.898(8) . ?
Cr10 F12 1.944(8) . ?
Cr10 F11 1.945(7) . ?
Cr10 O34 1.962(8) . ?
Cr10 O32 1.962(9) . ?
Cr10 O35 1.992(9) . ?
O1 C1 1.269(15) . ?
O2 C1 1.272(16) . ?
O3 C6 1.236(18) . ?
O4 C6 1.256(18) . ?
O5 C11 1.23(2) . ?
O6 C11 1.28(2) . ?
O7 C16 1.242(19) . ?
O8 C16 1.23(2) . ?
O9 C21 1.29(2) . ?
O10 C21 1.20(2) . ?
O11 C26 1.24(2) . ?
O12 C26 1.255(19) . ?
O13 C31 1.268(18) . ?
O14 C31 1.251(18) . ?
O15 C36 1.32(2) . ?
O16 C36 1.203(19) . ?
O17 C41 1.277(17) . ?
O18 C41 1.242(16) . ?
O19 C46 1.290(15) . ?
O20 C46 1.254(16) . ?
O21 C51 1.267(16) . ?
O22 C51 1.270(17) . ?
O23 C56 1.25(2) . ?
O24 C56 1.24(2) . ?
O25 C61 1.219(18) . ?
O26 C61 1.24(2) . ?
O27 C66 1.23(2) . ?
O28 C66 1.29(2) . ?
O29 C71 1.25(2) . ?
O30 C71 1.26(2) . ?
O31 C76 1.269(19) . ?
O32 C76 1.250(18) . ?
O33 C81 1.197(19) . ?
O34 C81 1.283(16) . ?
O35 C86 1.266(16) . ?
O36 C86 1.262(15) . ?
N1 C100 1.44(3) . ?
N1 C106 1.52(2) . ?
N1 C112 1.64(3) . ?
N1 H1 0.9100 . ?
C1 C2 1.504(18) . ?
C2 C5 1.517(6) . ?
C2 C3 1.518(6) . ?
C2 C4 1.520(6) . ?
C3 H3A 0.9600 . ?
C3 H3B 0.9600 . ?
C3 H3C 0.9600 . ?
C4 H4A 0.9600 . ?
C4 H4B 0.9600 . ?
C4 H4C 0.9600 . ?
C5 H5A 0.9600 . ?
C5 H5B 0.9600 . ?
C5 H5C 0.9600 . ?
C6 C7 1.52(2) . ?
C7 C10 1.515(6) . ?
C7 C9 1.517(6) . ?
C7 C8 1.518(6) . ?
C8 H8A 0.9600 . ?
C8 H8B 0.9600 . ?
C8 H8C 0.9600 . ?
C9 H9A 0.9600 . ?
C9 H9B 0.9600 . ?
C9 H9C 0.9600 . ?
C10 H10A 0.9600 . ?
C10 H10B 0.9600 . ?
C10 H10C 0.9600 . ?
C11 C12 1.55(2) . ?
C12 C14 1.515(6) . ?
C12 C13 1.516(6) . ?
C12 C15 1.516(6) . ?
C13 H13A 0.9600 . ?
C13 H13B 0.9600 . ?
C13 H13C 0.9600 . ?
C14 H14A 0.9600 . ?
C14 H14B 0.9600 . ?
C14 H14C 0.9600 . ?
C15 H15A 0.9600 . ?
C15 H15B 0.9600 . ?
C15 H15C 0.9600 . ?
C16 C17 1.516(19) . ?
C17 C20 1.513(6) . ?
C17 C18 1.518(6) . ?
C17 C19 1.520(6) . ?
C18 H18A 0.9600 . ?
C18 H18B 0.9600 . ?
C18 H18C 0.9600 . ?
C19 H19A 0.9600 . ?
C19 H19B 0.9600 . ?
C19 H19C 0.9600 . ?
C20 H20A 0.9600 . ?
C20 H20B 0.9600 . ?
C20 H20C 0.9600 . ?
C21 C22 1.49(3) . ?
C22 C24 1.518(6) . ?
C22 C25 1.519(6) . ?
C22 C23 1.520(6) . ?
C23 H23A 0.9600 . ?
C23 H23B 0.9600 . ?
C23 H23C 0.9600 . ?
C24 H24A 0.9600 . ?
C24 H24B 0.9600 . ?
C24 H24C 0.9600 . ?
C25 H25A 0.9600 . ?
C25 H25B 0.9600 . ?
C25 H25C 0.9600 . ?
C26 C27 1.492(18) . ?
C27 C28 1.517(6) . ?
C27 C29 1.517(6) . ?
C27 C30 1.520(6) . ?
C28 H28A 0.9600 . ?
C28 H28B 0.9600 . ?
C28 H28C 0.9600 . ?
C29 H29A 0.9600 . ?
C29 H29B 0.9600 . ?
C29 H29C 0.9600 . ?
C30 H30A 0.9600 . ?
C30 H30B 0.9600 . ?
C30 H30C 0.9600 . ?
C31 C32 1.553(19) . ?
C32 C35 1.518(6) . ?
C32 C34 1.520(6) . ?
C32 C33 1.520(6) . ?
C33 H33A 0.9600 . ?
C33 H33B 0.9600 . ?
C33 H33C 0.9600 . ?
C34 H34A 0.9600 . ?
C34 H34B 0.9600 . ?
C34 H34C 0.9600 . ?
C35 H35A 0.9600 . ?
C35 H35B 0.9600 . ?
C35 H35C 0.9600 . ?
C36 C37 1.55(2) . ?
C37 C40 1.519(6) . ?
C37 C38 1.519(6) . ?
C37 C39 1.521(6) . ?
C38 H38A 0.9600 . ?
C38 H38B 0.9600 . ?
C38 H38C 0.9600 . ?
C39 H39A 0.9600 . ?
C39 H39B 0.9600 . ?
C39 H39C 0.9600 . ?
C40 H40A 0.9600 . ?
C40 H40B 0.9600 . ?
C40 H40C 0.9600 . ?
C41 C42 1.565(19) . ?
C42 C45 1.518(6) . ?
C42 C43 1.519(6) . ?
C42 C44 1.520(6) . ?
C43 H43A 0.9600 . ?
C43 H43B 0.9600 . ?
C43 H43C 0.9600 . ?
C44 H44A 0.9600 . ?
C44 H44B 0.9600 . ?
C44 H44C 0.9600 . ?
C45 H45A 0.9600 . ?
C45 H45B 0.9600 . ?
C45 H45C 0.9600 . ?
C46 C47 1.517(18) . ?
C47 C50 1.516(6) . ?
C47 C48 1.519(6) . ?
C47 C49 1.522(6) . ?
C48 H48A 0.9600 . ?
C48 H48B 0.9600 . ?
C48 H48C 0.9600 . ?
C49 H49A 0.9600 . ?
C49 H49B 0.9600 . ?
C49 H49C 0.9600 . ?
C50 H50A 0.9600 . ?
C50 H50B 0.9600 . ?
C50 H50C 0.9600 . ?
C51 C52 1.513(18) . ?
C52 C55 1.517(6) . ?
C52 C53 1.517(6) . ?
C52 C54 1.519(6) . ?
C53 H53A 0.9600 . ?
C53 H53B 0.9600 . ?
C53 H53C 0.9600 . ?
C54 H54A 0.9600 . ?
C54 H54B 0.9600 . ?
C54 H54C 0.9600 . ?
C55 H55A 0.9600 . ?
C55 H55B 0.9600 . ?
C55 H55C 0.9600 . ?
C56 C57 1.55(2) . ?
C57 C58 1.517(6) . ?
C57 C60 1.517(6) . ?
C57 C59 1.520(6) . ?
C58 H58A 0.9600 . ?
C58 H58B 0.9600 . ?
C58 H58C 0.9600 . ?
C59 H59A 0.9600 . ?
C59 H59B 0.9600 . ?
C59 H59C 0.9600 . ?
C60 H60A 0.9600 . ?
C60 H60B 0.9600 . ?
C60 H60C 0.9600 . ?
C61 C62 1.54(2) . ?
C62 C65 1.514(6) . ?
C62 C63 1.516(6) . ?
C62 C65A 1.517(6) . ?
C62 C64 1.517(6) . ?
C62 C64A 1.521(6) . ?
C62 C63A 1.522(6) . ?
C63 H63A 0.9600 . ?
C63 H63B 0.9600 . ?
C63 H63C 0.9600 . ?
C64 H64A 0.9600 . ?
C64 H64B 0.9600 . ?
C64 H64C 0.9600 . ?
C65 H65A 0.9600 . ?
C65 H65B 0.9600 . ?
C65 H65C 0.9600 . ?
C63A H63D 0.9600 . ?
C63A H63E 0.9600 . ?
C63A H63F 0.9600 . ?
C64A H64D 0.9600 . ?
C64A H64E 0.9600 . ?
C64A H64F 0.9600 . ?
C65A H65D 0.9600 . ?
C65A H65E 0.9600 . ?
C65A H65F 0.9600 . ?
C66 C67 1.556(19) . ?
C67 C68 1.515(6) . ?
C67 C70 1.515(6) . ?
C67 C69 1.518(6) . ?
C68 H68A 0.9600 . ?
C68 H68B 0.9600 . ?
C68 H68C 0.9600 . ?
C69 H69A 0.9600 . ?
C69 H69B 0.9600 . ?
C69 H69C 0.9600 . ?
C70 H70A 0.9600 . ?
C70 H70B 0.9600 . ?
C70 H70C 0.9600 . ?
C71 C72 1.51(3) . ?
C72 C75 1.516(6) . ?
C72 C74 1.516(6) . ?
C72 C73 1.517(6) . ?
C73 H73A 0.9600 . ?
C73 H73B 0.9600 . ?
C73 H73C 0.9600 . ?
C74 H74A 0.9600 . ?
C74 H74B 0.9600 . ?
C74 H74C 0.9600 . ?
C75 H75A 0.9600 . ?
C75 H75B 0.9600 . ?
C75 H75C 0.9600 . ?
C76 C77 1.487(19) . ?
C77 C80 1.514(6) . ?
C77 C78 1.517(6) . ?
C77 C79 1.518(6) . ?
C78 H78A 0.9600 . ?
C78 H78B 0.9600 . ?
C78 H78C 0.9600 . ?
C79 H79A 0.9600 . ?
C79 H79B 0.9600 . ?
C79 H79C 0.9600 . ?
C80 H80A 0.9600 . ?
C80 H80B 0.9600 . ?
C80 H80C 0.9600 . ?
C81 C82 1.541(18) . ?
C82 C83 1.515(6) . ?
C82 C85 1.515(6) . ?
C82 C84 1.521(6) . ?
C83 H83A 0.9600 . ?
C83 H83B 0.9600 . ?
C83 H83C 0.9600 . ?
C84 H84A 0.9600 . ?
C84 H84B 0.9600 . ?
C84 H84C 0.9600 . ?
C85 H85A 0.9600 . ?
C85 H85B 0.9600 . ?
C85 H85C 0.9600 . ?
C86 C87 1.503(17) . ?
C87 C88 1.515(6) . ?
C87 C90 1.516(6) . ?
C87 C89 1.518(6) . ?
C88 H88A 0.9600 . ?
C88 H88B 0.9600 . ?
C88 H88C 0.9600 . ?
C89 H89A 0.9600 . ?
C89 H89B 0.9600 . ?
C89 H89C 0.9600 . ?
C90 H90A 0.9600 . ?
C90 H90B 0.9600 . ?
C90 H90C 0.9600 . ?
C100 C101 1.48(3) . ?
C100 C105 1.64(3) . ?
C100 H100 0.9800 . ?
C101 C102 1.46(3) . ?
C101 H10D 0.9700 . ?
C101 H10E 0.9700 . ?
C102 C103 1.54(3) . ?
C102 H10F 0.9700 . ?
C102 H10G 0.9700 . ?
C103 C104 1.57(3) . ?
C103 H10H 0.9700 . ?
C103 H10I 0.9700 . ?
C104 C105 1.52(3) . ?
C104 H10J 0.9700 . ?
C104 H10K 0.9700 . ?
C105 H10L 0.9700 . ?
C105 H10M 0.9700 . ?
C106 C111 1.49(2) . ?
C106 C107 1.53(2) . ?
C106 H106 0.9800 . ?
C107 C108 1.64(4) . ?
C107 H10N 0.9700 . ?
C107 H10O 0.9700 . ?
C108 C109 1.44(5) . ?
C108 H10P 0.9700 . ?
C108 H10Q 0.9700 . ?
C109 C110 1.41(4) . ?
C109 H10R 0.9700 . ?
C109 H10S 0.9700 . ?
C110 C111 1.53(3) . ?
C110 H11A 0.9700 . ?
C110 H11B 0.9700 . ?
C111 H11C 0.9700 . ?
C111 H11D 0.9700 . ?
C112 C113 1.29(4) . ?
C112 H11E 0.9700 . ?
C112 H11F 0.9700 . ?
C113 H11G 0.9600 . ?
C113 H11H 0.9600 . ?
C113 H11I 0.9600 . ?
O115 C114 1.59(2) . ?
O115 C116 1.59(2) . ?
C116 C117 1.60(2) . ?
C116 H116 0.9300 . ?
C117 C115 1.59(2) . ?
C117 H117 0.9300 . ?
C114 C115 1.59(2) . ?
C114 H114 0.9300 . ?
C115 H115 0.9300 . ?
